data_2239679
loop_
_publ_author_name
'Prasad, Poonam Rajesh'
'Das, Shikha'
'Singh, Harkesh B.'
'Butcher, Ray J.'

_publ_section_title
;
 2-Bromo-5-<i>tert</i>-butyl-<i>N</i>-methyl-<i>N</i>-[2-(methylamino)phenyl]-3-(1-methyl-1<i>H</i>-benzimidazol-2-yl)benzamide
;
_journal_coeditor_code JJ2190
_journal_issue 7
_journal_name_full 'Acta Crystallographica Section E'
_journal_page_first o822
_journal_page_last o823
_journal_paper_doi 10.1107/S1600536814014433
_journal_volume 70
_journal_year 2014
_chemical_formula_iupac 'C27 H29 Br N4 O'
_chemical_formula_moiety 'C27 H29 Br N4 O'
_chemical_formula_sum 'C27 H29 Br N4 O'
_chemical_formula_weight 505.45
_chemical_name_systematic
2-Bromo-5-<i>tert</i>-butyl-<i>N</i>-methyl-<i>N</i>-[2-(methylamino)phenyl]-3-(1-methyl-1<i>H</i>-benzimidazol-2-yl)benzamide
_space_group_IT_number 15
_symmetry_cell_setting monoclinic
_symmetry_space_group_name_Hall '-C 2yc'
_symmetry_space_group_name_H-M 'C 1 2/c 1'
_atom_sites_solution_hydrogens geom
_atom_sites_solution_primary direct
_atom_sites_solution_secondary difmap
_audit_creation_method SHELXL-97
_cell_angle_alpha 90.00
_cell_angle_beta 118.312(5)
_cell_angle_gamma 90.00
_cell_formula_units_Z 8
_cell_length_a 34.4327(13)
_cell_length_b 9.4152(2)
_cell_length_c 17.1092(7)
_cell_measurement_reflns_used 4036
_cell_measurement_temperature 123(2)
_cell_measurement_theta_max 75.4556
_cell_measurement_theta_min 2.9130
_cell_volume 4883.1(4)
_computing_cell_refinement
;
CrysAlis PRO (Agilent, 2012)
;
_computing_data_collection
;
CrysAlis PRO (Agilent, 2012)
;
_computing_data_reduction
;
CrysAlis PRO (Agilent, 2012)
;
_computing_molecular_graphics 'SHELXTL (Sheldrick, 2008)'
_computing_publication_material 'SHELXTL (Sheldrick, 2008)'
_computing_structure_refinement 'SHELXL97 (Sheldrick, 2008)'
_computing_structure_solution 'SHELXS97 (Sheldrick, 2008)'
_diffrn_ambient_temperature 123(2)
_diffrn_detector_area_resol_mean 10.5081
_diffrn_measured_fraction_theta_full 1.000
_diffrn_measured_fraction_theta_max 0.971
_diffrn_measurement_device_type 'Agilent Xcalibur Ruby Gemini'
_diffrn_measurement_method '\w scans'
_diffrn_radiation_monochromator graphite
_diffrn_radiation_source 'Enhance (Cu) X-ray Source'
_diffrn_radiation_type CuK\a
_diffrn_radiation_wavelength 1.54184
_diffrn_reflns_av_R_equivalents 0.0282
_diffrn_reflns_av_sigmaI/netI 0.0382
_diffrn_reflns_limit_h_max 42
_diffrn_reflns_limit_h_min -42
_diffrn_reflns_limit_k_max 11
_diffrn_reflns_limit_k_min -8
_diffrn_reflns_limit_l_max 21
_diffrn_reflns_limit_l_min -20
_diffrn_reflns_number 9307
_diffrn_reflns_theta_full 67.50
_diffrn_reflns_theta_max 75.64
_diffrn_reflns_theta_min 2.92
_exptl_absorpt_coefficient_mu 2.497
_exptl_absorpt_correction_T_max 1.00000
_exptl_absorpt_correction_T_min 0.78804
_exptl_absorpt_correction_type multi-scan
_exptl_absorpt_process_details
;
(CrysAlis PRO; Agilent, 2012)
;
_exptl_crystal_colour colorless
_exptl_crystal_density_diffrn 1.375
_exptl_crystal_density_method 'not measured'
_exptl_crystal_description prism
_exptl_crystal_F_000 2096
_exptl_crystal_size_max 0.38
_exptl_crystal_size_mid 0.32
_exptl_crystal_size_min 0.23
_refine_diff_density_max 0.430
_refine_diff_density_min -0.349
_refine_ls_extinction_method none
_refine_ls_goodness_of_fit_ref 1.029
_refine_ls_hydrogen_treatment mixed
_refine_ls_matrix_type full
_refine_ls_number_parameters 308
_refine_ls_number_reflns 4929
_refine_ls_number_restraints 0
_refine_ls_restrained_S_all 1.029
_refine_ls_R_factor_all 0.0442
_refine_ls_R_factor_gt 0.0340
_refine_ls_shift/su_max 0.004
_refine_ls_shift/su_mean 0.000
_refine_ls_structure_factor_coef Fsqd
_refine_ls_weighting_details 'calc w=1/[\s^2^(Fo^2^)+(0.0514P)^2^+0.4711P] where P=(Fo^2^+2Fc^2^)/3'
_refine_ls_weighting_scheme calc
_refine_ls_wR_factor_gt 0.0858
_refine_ls_wR_factor_ref 0.0932
_reflns_number_gt 4100
_reflns_number_total 4929
_reflns_threshold_expression I>2sigma(I)
_cod_data_source_file jj2190sup1.cif
_cod_data_source_block I
_cod_original_cell_volume 4883.2(3)
_cod_original_sg_symbol_H-M 'C 2/c'
_cod_database_code 2239679
_cod_database_fobs_code 2239679

loop_
_symmetry_equiv_pos_as_xyz
'x, y, z'
'-x, y, -z+1/2'
'x+1/2, y+1/2, z'
'-x+1/2, y+1/2, -z+1/2'
'-x, -y, -z'
'x, -y, z-1/2'
'-x+1/2, -y+1/2, -z'
'x+1/2, -y+1/2, z-1/2'

loop_
_atom_site_type_symbol
_atom_site_label
_atom_site_fract_x
_atom_site_fract_y
_atom_site_fract_z
_atom_site_U_iso_or_equiv
_atom_site_adp_type
_atom_site_calc_flag
_atom_site_refinement_flags
_atom_site_occupancy
_atom_site_symmetry_multiplicity
Br Br 0.630352(8) 0.53882(3) 0.543344(15) 0.03435(9) Uani d . 1 1
O O1 0.52147(5) 0.66100(17) 0.36987(11) 0.0338(3) Uani d . 1 1
N N1 0.70366(6) 0.3018(2) 0.53797(13) 0.0370(4) Uani d . 1 1
N N2 0.65609(7) 0.1320(2) 0.53017(14) 0.0380(4) Uani d . 1 1
N N3 0.56938(7) 0.7887(2) 0.19074(15) 0.0406(5) Uani d . 1 1
H H3B 0.5490(9) 0.765(3) 0.1989(18) 0.033(7) Uiso d . 1 1
N N4 0.57538(6) 0.78517(19) 0.36118(13) 0.0315(4) Uani d . 1 1
C C1 0.72063(8) 0.4328(3) 0.52039(19) 0.0447(6) Uani d . 1 1
H H1A 0.6998 0.4684 0.4614 0.067 Uiso calc R 1 1
H H1B 0.7492 0.4142 0.5227 0.067 Uiso calc R 1 1
H H1C 0.7244 0.5039 0.5653 0.067 Uiso calc R 1 1
C C2 0.72791(8) 0.2049(3) 0.60366(16) 0.0401(5) Uani d . 1 1
C C3 0.77297(9) 0.1991(4) 0.66449(19) 0.0541(7) Uani d . 1 1
H H3A 0.7929 0.2717 0.6682 0.065 Uiso calc R 1 1
C C4 0.78664(11) 0.0803(4) 0.7190(2) 0.0620(9) Uani d . 1 1
H H4A 0.8171 0.0697 0.7600 0.074 Uiso calc R 1 1
C C5 0.75708(12) -0.0240(4) 0.7155(2) 0.0615(8) Uani d . 1 1
H H5A 0.7679 -0.1020 0.7554 0.074 Uiso calc R 1 1
C C6 0.71279(11) -0.0174(3) 0.6561(2) 0.0542(7) Uani d . 1 1
H H6A 0.6929 -0.0892 0.6541 0.065 Uiso calc R 1 1
C C7 0.69805(8) 0.1004(3) 0.59819(16) 0.0402(5) Uani d . 1 1
C C8 0.66112(7) 0.2518(2) 0.49703(15) 0.0323(4) Uani d . 1 1
C C9 0.62557(7) 0.3270(2) 0.42009(14) 0.0292(4) Uani d . 1 1
C C10 0.60873(7) 0.2663(2) 0.33589(15) 0.0300(4) Uani d . 1 1
H H10A 0.6198 0.1769 0.3297 0.036 Uiso calc R 1 1
C C11 0.57614(7) 0.3331(2) 0.26044(14) 0.0292(4) Uani d . 1 1
C C12 0.55997(7) 0.4627(2) 0.27251(15) 0.0294(4) Uani d . 1 1
H H12A 0.5371 0.5086 0.2224 0.035 Uiso calc R 1 1
C C13 0.57612(6) 0.5266(2) 0.35517(14) 0.0264(4) Uani d . 1 1
C C14 0.60895(7) 0.4577(2) 0.42851(14) 0.0276(4) Uani d . 1 1
C C15 0.55815(8) 0.2676(2) 0.16780(16) 0.0358(5) Uani d . 1 1
C C16 0.59482(11) 0.1859(3) 0.15917(19) 0.0543(7) Uani d . 1 1
H H16A 0.6042 0.1043 0.1996 0.081 Uiso calc R 1 1
H H16B 0.6200 0.2490 0.1744 0.081 Uiso calc R 1 1
H H16C 0.5835 0.1524 0.0980 0.081 Uiso calc R 1 1
C C17 0.52108(12) 0.1646(4) 0.1534(2) 0.0693(11) Uani d . 1 1
H H17A 0.4978 0.2157 0.1592 0.104 Uiso calc R 1 1
H H17B 0.5328 0.0888 0.1979 0.104 Uiso calc R 1 1
H H17C 0.5089 0.1232 0.0938 0.104 Uiso calc R 1 1
C C18 0.54015(8) 0.3820(3) 0.09601(15) 0.0363(5) Uani d . 1 1
H H18A 0.5131 0.4223 0.0925 0.054 Uiso calc R 1 1
H H18B 0.5336 0.3400 0.0387 0.054 Uiso calc R 1 1
H H18C 0.5622 0.4573 0.1108 0.054 Uiso calc R 1 1
C C19 0.55554(7) 0.6638(2) 0.36324(13) 0.0275(4) Uani d . 1 1
C C20 0.55836(9) 0.9201(2) 0.3754(2) 0.0426(6) Uani d . 1 1
H H20A 0.5362 0.9011 0.3947 0.064 Uiso calc R 1 1
H H20B 0.5448 0.9743 0.3199 0.064 Uiso calc R 1 1
H H20C 0.5827 0.9751 0.4212 0.064 Uiso calc R 1 1
C C21 0.61458(7) 0.7918(2) 0.35017(17) 0.0326(5) Uani d . 1 1
C C22 0.65527(8) 0.8083(3) 0.42439(18) 0.0414(5) Uani d . 1 1
H H22A 0.6574 0.8092 0.4818 0.050 Uiso calc R 1 1
C C23 0.69305(8) 0.8234(3) 0.4155(2) 0.0511(7) Uani d . 1 1
H H23A 0.7211 0.8336 0.4664 0.061 Uiso calc R 1 1
C C24 0.68929(8) 0.8235(3) 0.3315(2) 0.0507(7) Uani d . 1 1
H H24A 0.7151 0.8333 0.3251 0.061 Uiso calc R 1 1
C C25 0.64900(8) 0.8098(3) 0.2569(2) 0.0435(6) Uani d . 1 1
H H25A 0.6474 0.8101 0.2000 0.052 Uiso calc R 1 1
C C26 0.60991(7) 0.7951(2) 0.26395(17) 0.0346(5) Uani d . 1 1
C C27 0.56379(9) 0.7866(3) 0.10141(18) 0.0464(6) Uani d . 1 1
H H27A 0.5323 0.7794 0.0588 0.070 Uiso calc R 1 1
H H27B 0.5795 0.7047 0.0945 0.070 Uiso calc R 1 1
H H27C 0.5758 0.8743 0.0905 0.070 Uiso calc R 1 1

loop_
_atom_site_aniso_label
_atom_site_aniso_U_11
_atom_site_aniso_U_22
_atom_site_aniso_U_33
_atom_site_aniso_U_12
_atom_site_aniso_U_13
_atom_site_aniso_U_23
Br 0.03690(13) 0.03680(13) 0.02700(13) 0.00268(9) 0.01323(10) -0.00251(9)
O1 0.0297(7) 0.0358(8) 0.0387(8) -0.0016(6) 0.0186(7) -0.0021(7)
N1 0.0310(9) 0.0397(10) 0.0355(10) 0.0022(8) 0.0118(8) 0.0008(9)
N2 0.0409(10) 0.0310(9) 0.0377(10) 0.0037(8) 0.0151(9) 0.0023(8)
N3 0.0332(10) 0.0481(12) 0.0406(11) -0.0087(9) 0.0175(9) -0.0048(9)
N4 0.0269(9) 0.0257(8) 0.0416(10) 0.0007(7) 0.0159(8) -0.0004(8)
C1 0.0359(12) 0.0481(14) 0.0495(15) -0.0062(11) 0.0196(12) -0.0017(12)
C2 0.0389(12) 0.0445(13) 0.0324(12) 0.0115(10) 0.0132(10) 0.0003(10)
C3 0.0398(14) 0.072(2) 0.0381(14) 0.0112(13) 0.0085(12) -0.0019(14)
C4 0.0498(16) 0.083(2) 0.0357(14) 0.0283(16) 0.0059(13) 0.0053(15)
C5 0.071(2) 0.0625(19) 0.0414(15) 0.0313(17) 0.0189(15) 0.0140(14)
C6 0.0675(19) 0.0453(15) 0.0460(15) 0.0195(14) 0.0237(15) 0.0108(12)
C7 0.0439(13) 0.0377(12) 0.0349(12) 0.0119(10) 0.0153(11) 0.0026(10)
C8 0.0334(11) 0.0304(10) 0.0312(11) 0.0043(9) 0.0138(9) -0.0007(9)
C9 0.0270(10) 0.0282(10) 0.0307(11) -0.0011(8) 0.0124(9) 0.0003(8)
C10 0.0302(10) 0.0243(9) 0.0355(11) -0.0010(8) 0.0155(9) -0.0012(8)
C11 0.0321(10) 0.0241(9) 0.0313(11) -0.0072(8) 0.0150(9) -0.0027(8)
C12 0.0292(10) 0.0267(10) 0.0294(10) -0.0019(8) 0.0115(9) 0.0023(8)
C13 0.0246(9) 0.0239(9) 0.0302(10) -0.0031(8) 0.0125(8) -0.0007(8)
C14 0.0279(10) 0.0289(10) 0.0249(10) -0.0031(8) 0.0117(8) -0.0022(8)
C15 0.0483(13) 0.0268(10) 0.0300(11) -0.0073(10) 0.0167(10) -0.0028(9)
C16 0.082(2) 0.0392(13) 0.0388(14) 0.0177(14) 0.0262(15) 0.0001(11)
C17 0.089(2) 0.071(2) 0.0360(14) -0.053(2) 0.0204(16) -0.0103(14)
C18 0.0436(12) 0.0350(11) 0.0307(11) 0.0006(10) 0.0179(10) -0.0003(9)
C19 0.0249(9) 0.0289(10) 0.0242(10) 0.0005(8) 0.0080(8) -0.0015(8)
C20 0.0406(12) 0.0276(11) 0.0617(16) 0.0050(10) 0.0261(12) 0.0003(11)
C21 0.0271(10) 0.0223(9) 0.0484(13) -0.0001(8) 0.0179(10) 0.0013(9)
C22 0.0332(12) 0.0383(12) 0.0450(14) -0.0049(10) 0.0123(11) 0.0063(11)
C23 0.0282(12) 0.0508(15) 0.0623(18) -0.0053(11) 0.0116(12) 0.0077(13)
C24 0.0316(12) 0.0470(14) 0.077(2) -0.0034(11) 0.0282(13) 0.0031(14)
C25 0.0407(13) 0.0375(12) 0.0617(16) -0.0055(10) 0.0320(13) -0.0044(12)
C26 0.0310(11) 0.0244(9) 0.0477(13) -0.0018(8) 0.0182(10) -0.0021(9)
C27 0.0515(15) 0.0427(13) 0.0443(14) -0.0125(12) 0.0221(12) -0.0076(11)

loop_
_atom_type_symbol
_atom_type_description
_atom_type_scat_dispersion_real
_atom_type_scat_dispersion_imag
_atom_type_scat_source
C C 0.0181 0.0091 'International Tables Vol C Tables 4.2.6.8 and 6.1.1.4'
H H 0.0000 0.0000 'International Tables Vol C Tables 4.2.6.8 and 6.1.1.4'
N N 0.0311 0.0180 'International Tables Vol C Tables 4.2.6.8 and 6.1.1.4'
Br Br -0.6763 1.2805 'International Tables Vol C Tables 4.2.6.8 and 6.1.1.4'
O O 0.0492 0.0322 'International Tables Vol C Tables 4.2.6.8 and 6.1.1.4'

loop_
_geom_angle_atom_site_label_1
_geom_angle_atom_site_label_2
_geom_angle_atom_site_label_3
_geom_angle
C8 N1 C2 106.0(2)
C8 N1 C1 128.4(2)
C2 N1 C1 125.5(2)
C8 N2 C7 104.4(2)
C26 N3 C27 122.4(2)
C26 N3 H3B 117(2)
C27 N3 H3B 119(2)
C19 N4 C21 123.86(18)
C19 N4 C20 119.04(18)
C21 N4 C20 117.02(18)
N1 C1 H1A 109.5
N1 C1 H1B 109.5
H1A C1 H1B 109.5
N1 C1 H1C 109.5
H1A C1 H1C 109.5
H1B C1 H1C 109.5
N1 C2 C7 105.7(2)
N1 C2 C3 131.4(3)
C7 C2 C3 123.0(3)
C4 C3 C2 115.7(3)
C4 C3 H3A 122.1
C2 C3 H3A 122.1
C3 C4 C5 122.0(3)
C3 C4 H4A 119.0
C5 C4 H4A 119.0
C6 C5 C4 122.0(3)
C6 C5 H5A 119.0
C4 C5 H5A 119.0
C5 C6 C7 117.2(3)
C5 C6 H6A 121.4
C7 C6 H6A 121.4
N2 C7 C2 110.2(2)
N2 C7 C6 129.8(3)
C2 C7 C6 120.0(3)
N2 C8 N1 113.7(2)
N2 C8 C9 124.9(2)
N1 C8 C9 121.4(2)
C14 C9 C10 118.6(2)
C14 C9 C8 122.40(19)
C10 C9 C8 119.00(19)
C9 C10 C11 121.9(2)
C9 C10 H10A 119.0
C11 C10 H10A 119.0
C10 C11 C12 117.3(2)
C10 C11 C15 121.96(19)
C12 C11 C15 120.7(2)
C13 C12 C11 122.3(2)
C13 C12 H12A 118.8
C11 C12 H12A 118.8
C12 C13 C14 118.62(19)
C12 C13 C19 119.05(19)
C14 C13 C19 122.21(19)
C13 C14 C9 121.17(19)
C13 C14 Br 119.78(16)
C9 C14 Br 119.01(16)
C18 C15 C17 109.2(2)
C18 C15 C11 111.07(18)
C17 C15 C11 108.6(2)
C18 C15 C16 108.3(2)
C17 C15 C16 109.0(3)
C11 C15 C16 110.6(2)
C15 C16 H16A 109.5
C15 C16 H16B 109.5
H16A C16 H16B 109.5
C15 C16 H16C 109.5
H16A C16 H16C 109.5
H16B C16 H16C 109.5
C15 C17 H17A 109.5
C15 C17 H17B 109.5
H17A C17 H17B 109.5
C15 C17 H17C 109.5
H17A C17 H17C 109.5
H17B C17 H17C 109.5
C15 C18 H18A 109.5
C15 C18 H18B 109.5
H18A C18 H18B 109.5
C15 C18 H18C 109.5
H18A C18 H18C 109.5
H18B C18 H18C 109.5
O1 C19 N4 122.7(2)
O1 C19 C13 119.92(19)
N4 C19 C13 117.37(17)
N4 C20 H20A 109.5
N4 C20 H20B 109.5
H20A C20 H20B 109.5
N4 C20 H20C 109.5
H20A C20 H20C 109.5
H20B C20 H20C 109.5
C22 C21 C26 121.5(2)
C22 C21 N4 119.1(2)
C26 C21 N4 119.1(2)
C21 C22 C23 120.3(3)
C21 C22 H22A 119.8
C23 C22 H22A 119.8
C24 C23 C22 119.0(3)
C24 C23 H23A 120.5
C22 C23 H23A 120.5
C25 C24 C23 121.4(2)
C25 C24 H24A 119.3
C23 C24 H24A 119.3
C24 C25 C26 120.8(3)
C24 C25 H25A 119.6
C26 C25 H25A 119.6
N3 C26 C21 121.4(2)
N3 C26 C25 121.8(2)
C21 C26 C25 116.8(2)
N3 C27 H27A 109.5
N3 C27 H27B 109.5
H27A C27 H27B 109.5
N3 C27 H27C 109.5
H27A C27 H27C 109.5
H27B C27 H27C 109.5

loop_
_geom_bond_atom_site_label_1
_geom_bond_atom_site_label_2
_geom_bond_distance
Br C14 1.901(2)
O1 C19 1.232(3)
N1 C8 1.373(3)
N1 C2 1.379(3)
N1 C1 1.456(3)
N2 C8 1.310(3)
N2 C7 1.391(3)
N3 C26 1.365(3)
N3 C27 1.447(3)
N3 H3B 0.81(3)
N4 C19 1.340(3)
N4 C21 1.450(3)
N4 C20 1.467(3)
C1 H1A 0.9800
C1 H1B 0.9800
C1 H1C 0.9800
C2 C7 1.394(4)
C2 C3 1.401(4)
C3 C4 1.388(5)
C3 H3A 0.9500
C4 C5 1.395(5)
C4 H4A 0.9500
C5 C6 1.376(5)
C5 H5A 0.9500
C6 C7 1.412(4)
C6 H6A 0.9500
C8 C9 1.484(3)
C9 C14 1.393(3)
C9 C10 1.395(3)
C10 C11 1.395(3)
C10 H10A 0.9500
C11 C12 1.396(3)
C11 C15 1.531(3)
C12 C13 1.388(3)
C12 H12A 0.9500
C13 C14 1.389(3)
C13 C19 1.510(3)
C15 C18 1.526(3)
C15 C17 1.527(3)
C15 C16 1.545(4)
C16 H16A 0.9800
C16 H16B 0.9800
C16 H16C 0.9800
C17 H17A 0.9800
C17 H17B 0.9800
C17 H17C 0.9800
C18 H18A 0.9800
C18 H18B 0.9800
C18 H18C 0.9800
C20 H20A 0.9800
C20 H20B 0.9800
C20 H20C 0.9800
C21 C22 1.383(3)
C21 C26 1.406(3)
C22 C23 1.387(3)
C22 H22A 0.9500
C23 C24 1.379(4)
C23 H23A 0.9500
C24 C25 1.375(4)
C24 H24A 0.9500
C25 C26 1.414(3)
C25 H25A 0.9500
C27 H27A 0.9800
C27 H27B 0.9800
C27 H27C 0.9800

loop_
_geom_hbond_atom_site_label_D
_geom_hbond_atom_site_label_H
_geom_hbond_atom_site_label_A
_geom_hbond_site_symmetry_A
_geom_hbond_distance_DH
_geom_hbond_distance_HA
_geom_hbond_distance_DA
_geom_hbond_angle_DHA
N3 H3B O1 2_655 0.81(3) 2.35(3) 3.038(3) 143(3)
C4 H4A Br 4_646 0.95 2.98 3.719(3) 135.2
C12 H12A O1 2_655 0.95 2.37 3.287(3) 163.3

loop_
_geom_torsion_atom_site_label_1
_geom_torsion_atom_site_label_2
_geom_torsion_atom_site_label_3
_geom_torsion_atom_site_label_4
_geom_torsion
C8 N1 C2 C7 0.1(2)
C1 N1 C2 C7 177.6(2)
C8 N1 C2 C3 178.1(3)
C1 N1 C2 C3 -4.3(4)
N1 C2 C3 C4 -176.7(3)
C7 C2 C3 C4 1.0(4)
C2 C3 C4 C5 -2.2(4)
C3 C4 C5 C6 1.9(5)
C4 C5 C6 C7 -0.2(5)
C8 N2 C7 C2 -0.3(3)
C8 N2 C7 C6 -178.8(3)
N1 C2 C7 N2 0.1(3)
C3 C2 C7 N2 -178.1(2)
N1 C2 C7 C6 178.7(2)
C3 C2 C7 C6 0.5(4)
C5 C6 C7 N2 177.4(3)
C5 C6 C7 C2 -0.9(4)
C7 N2 C8 N1 0.4(3)
C7 N2 C8 C9 177.9(2)
C2 N1 C8 N2 -0.3(3)
C1 N1 C8 N2 -177.8(2)
C2 N1 C8 C9 -177.9(2)
C1 N1 C8 C9 4.6(4)
N2 C8 C9 C14 112.4(3)
N1 C8 C9 C14 -70.3(3)
N2 C8 C9 C10 -68.9(3)
N1 C8 C9 C10 108.4(2)
C14 C9 C10 C11 0.4(3)
C8 C9 C10 C11 -178.28(19)
C9 C10 C11 C12 -1.6(3)
C9 C10 C11 C15 179.03(19)
C10 C11 C12 C13 2.0(3)
C15 C11 C12 C13 -178.63(19)
C11 C12 C13 C14 -1.2(3)
C11 C12 C13 C19 -177.46(18)
C12 C13 C14 C9 0.0(3)
C19 C13 C14 C9 176.10(18)
C12 C13 C14 Br -177.74(14)
C19 C13 C14 Br -1.6(3)
C10 C9 C14 C13 0.4(3)
C8 C9 C14 C13 179.08(19)
C10 C9 C14 Br 178.12(15)
C8 C9 C14 Br -3.2(3)
C10 C11 C15 C18 -154.3(2)
C12 C11 C15 C18 26.3(3)
C10 C11 C15 C17 85.6(3)
C12 C11 C15 C17 -93.8(3)
C10 C11 C15 C16 -34.1(3)
C12 C11 C15 C16 146.5(2)
C21 N4 C19 O1 -177.7(2)
C20 N4 C19 O1 5.7(3)
C21 N4 C19 C13 1.1(3)
C20 N4 C19 C13 -175.5(2)
C12 C13 C19 O1 82.7(3)
C14 C13 C19 O1 -93.4(2)
C12 C13 C19 N4 -96.1(2)
C14 C13 C19 N4 87.7(2)
C19 N4 C21 C22 -98.6(3)
C20 N4 C21 C22 78.2(3)
C19 N4 C21 C26 87.6(3)
C20 N4 C21 C26 -95.7(3)
C26 C21 C22 C23 -2.4(4)
N4 C21 C22 C23 -176.1(2)
C21 C22 C23 C24 0.8(4)
C22 C23 C24 C25 0.4(4)
C23 C24 C25 C26 0.1(4)
C27 N3 C26 C21 -177.6(2)
C27 N3 C26 C25 4.3(4)
C22 C21 C26 N3 -175.4(2)
N4 C21 C26 N3 -1.7(3)
C22 C21 C26 C25 2.8(3)
N4 C21 C26 C25 176.5(2)
C24 C25 C26 N3 176.5(2)
C24 C25 C26 C21 -1.6(4)
